data_1001623
loop_
_publ_author_name
'Leclaire, A'
'Borel, M M'
'Chardon, J'
'Raveau, B'

_publ_section_title
;
A phosphoniobate with an intersecting tunnel structure related to
pyrochlore: Rb~3~Nb~5~P~2~O/1~9~
;
_journal_coden_ASTM JSSCBI
_journal_name_full 'Journal of Solid State Chemistry'
_journal_page_first 26
_journal_page_last 32
_journal_paper_doi 10.1006/jssc.1994.1194
_journal_volume 111
_journal_year 1994
_chemical_formula_structural 'Rb3 (Nb5 P2 O19)'
_chemical_formula_sum 'Nb5 O19 P2 Rb3'
_chemical_name_systematic 'Trirubidium tecto-diphosphatopentaniobate'
_space_group_IT_number 167
_symmetry_cell_setting trigonal
_symmetry_space_group_name_Hall '-R 3 2"c'
_symmetry_space_group_name_H-M 'R -3 c :H'
_cell_angle_alpha 90
_cell_angle_beta 90
_cell_angle_gamma 120
_cell_formula_units_Z 18
_cell_length_a 12.989(2)
_cell_length_b 12.989(2)
_cell_length_c 53.91199(600)
_cell_volume 7877.1
_exptl_crystal_density_meas 4.07
_refine_ls_R_factor_all 0.03
_cod_original_sg_symbol_H-M 'R -3 c H'
_cod_database_code 1001623

loop_
_symmetry_equiv_pos_as_xyz
x,y,z
-y,x-y,z
y-x,-x,z
-y,-x,1/2+z
x,x-y,1/2+z
y-x,y,1/2+z
-x,-y,-z
y,y-x,-z
x-y,x,-z
y,x,1/2-z
-x,y-x,1/2-z
x-y,-y,1/2-z
1/3+x,2/3+y,2/3+z
2/3+x,1/3+y,1/3+z
1/3-y,2/3+x-y,2/3+z
2/3-y,1/3+x-y,1/3+z
1/3-x+y,2/3-x,2/3+z
2/3-x+y,1/3-x,1/3+z
1/3-y,2/3-x,1/6+z
2/3-y,1/3-x,5/6+z
1/3+x,2/3+x-y,1/6+z
2/3+x,1/3+x-y,5/6+z
1/3-x+y,2/3+y,1/6+z
2/3-x+y,1/3+y,5/6+z
1/3-x,2/3-y,2/3-z
2/3-x,1/3-y,1/3-z
1/3+y,2/3-x+y,2/3-z
2/3+y,1/3-x+y,1/3-z
1/3+x-y,2/3+x,2/3-z
2/3+x-y,1/3+x,1/3-z
1/3+y,2/3+x,1/6-z
2/3+y,1/3+x,5/6-z
1/3-x,2/3-x+y,1/6-z
2/3-x,1/3-x+y,5/6-z
1/3+x-y,2/3-y,1/6-z
2/3+x-y,1/3-y,5/6-z

loop_
_atom_site_label
_atom_site_type_symbol
_atom_site_symmetry_multiplicity
_atom_site_Wyckoff_symbol
_atom_site_fract_x
_atom_site_fract_y
_atom_site_fract_z
_atom_site_occupancy
_atom_site_attached_hydrogens
_atom_site_calc_flag
Nb1 Nb5+ 6 b 0. 0. 0. 1. 0 d
Nb2 Nb5+ 12 c 0. 0. 0.15913(2) 1. 0 d
Nb3 Nb5+ 36 f 0.16987(4) 0.14913(4) 0.05416(1) 1. 0 d
Nb4 Nb5+ 36 f 0.01723(4) 0.16947(5) 0.21506(1) 1. 0 d
Rb1 Rb1+ 18 e 0.6723(1) 0. 0.25 1. 0 d
Rb2 Rb1+ 36 f 0.6529(1) 0.0031(1) 0.32112(2) 1. 0 d
P1 P5+ 36 f 0.2187(1) 0.2165(1) 0.11778(3) 1. 0 d
O1 O2- 36 f 0.1263(3) 0.1223(3) 0.02055(7) 1. 0 d
O2 O2- 36 f 0.1189(3) 0.1319(4) 0.13426(8) 1. 0 d
O3 O2- 36 f 0.0063(3) 0.1255(3) 0.17797(7) 1. 0 d
O4 O2- 36 f 0.1744(4) 0.2056(4) 0.40892(8) 1. 0 d
O5 O2- 36 f 0.1230(3) -0.0095(3) 0.06028(8) 1. 0 d
O6 O2- 36 f 0.3314(3) 0.1957(3) 0.04485(8) 1. 0 d
O7 O2- 36 f 0.2189(4) 0.3299(4) 0.04840(9) 1. 0 d
O8 O2- 36 f 0.1325(3) 0.1256(3) 0.21878(8) 1. 0 d
O9 O2- 18 e 0. 0.1901(4) 0.25 1. 0 d
O10 O2- 36 f -0.1041(3) 0.2272(3) 0.20524(8) 1. 0 d

loop_
_atom_type_symbol
_atom_type_oxidation_number
Nb5+ 5.000
Rb1+ 1.000
P5+ 5.000
O2- -2.000
